data_1543676
loop_
_publ_author_name
'Liu, Jimei'
'Zhang, Dewu'
'Zhang, Min'
'Zhao, Jinlian'
'Chen, Ridao'
'Wang, Nan'
'Zhang, Dan'
'Dai, Jungui'

_publ_section_title
;
 Eremophilane Sesquiterpenes from an Endophytic FungusPericoniaSpecies
;
_journal_name_full 'Journal of Natural Products'
_journal_paper_doi 10.1021/acs.jnatprod.6b00299
_journal_year 2016
_chemical_absolute_configuration ad
_chemical_formula_moiety 'C15 H20 O4'
_chemical_formula_sum 'C15 H20 O4'
_chemical_formula_weight 264.31
_chemical_name_systematic
;
 ?
;
_space_group_crystal_system orthorhombic
_space_group_IT_number 19
_space_group_name_Hall 'P 2ac 2ab'
_space_group_name_H-M_alt 'P 21 21 21'
_symmetry_space_group_name_Hall 'P 2ac 2ab'
_symmetry_space_group_name_H-M 'P 21 21 21'
_atom_sites_solution_hydrogens geom
_atom_sites_solution_primary direct
_atom_sites_solution_secondary difmap
_audit_creation_method SHELXL-97
_cell_angle_alpha 90.00
_cell_angle_beta 90.00
_cell_angle_gamma 90.00
_cell_formula_units_Z 4
_cell_length_a 7.416(3)
_cell_length_b 10.200(5)
_cell_length_c 18.519(11)
_cell_measurement_reflns_used 1243
_cell_measurement_temperature 293
_cell_measurement_theta_max 71.7
_cell_measurement_theta_min 27.3
_cell_volume 1400.8(12)
_computing_cell_refinement 'CrystalClear (Rigaku Inc., 2008)'
_computing_data_collection 'CrystalClear (Rigaku Inc., 2008)'
_computing_data_reduction 'CrystalClear (Rigaku Inc., 2008)'
_computing_molecular_graphics ORTEPII(Johnson,1976)andPLUTON(Spek,1990)
_computing_publication_material 'SHELXL97(Sheldrick, 1997)'
_computing_structure_refinement 'SHELXS-97 (Sheldrick, 1990)'
_computing_structure_solution 'SHELXS-97 (Sheldrick, 1990)'
_diffrn_ambient_temperature 293(2)
_diffrn_measured_fraction_theta_full 0.981
_diffrn_measured_fraction_theta_max 0.981
_diffrn_measurement_device_type 'MicroMax 002+'
_diffrn_measurement_method \f\k
_diffrn_radiation_type CuK\a
_diffrn_radiation_wavelength 1.54187
_diffrn_reflns_av_R_equivalents 0.0527
_diffrn_reflns_av_sigmaI/netI 0.0481
_diffrn_reflns_limit_h_max 8
_diffrn_reflns_limit_h_min -7
_diffrn_reflns_limit_k_max 12
_diffrn_reflns_limit_k_min -12
_diffrn_reflns_limit_l_max 22
_diffrn_reflns_limit_l_min -21
_diffrn_reflns_number 8400
_diffrn_reflns_theta_full 72.50
_diffrn_reflns_theta_max 72.50
_diffrn_reflns_theta_min 4.78
_diffrn_source 'fine-focus sealed tube'
_exptl_absorpt_coefficient_mu 0.736
_exptl_absorpt_correction_T_max 1.000
_exptl_absorpt_correction_T_min 0.667
_exptl_absorpt_correction_type multi-scan
_exptl_crystal_colour colourless
_exptl_crystal_density_diffrn 1.253
_exptl_crystal_description Prism
_exptl_crystal_F_000 568
_exptl_crystal_size_max 0.84
_exptl_crystal_size_mid 0.21
_exptl_crystal_size_min 0.18
_refine_diff_density_max 0.140
_refine_diff_density_min -0.145
_refine_diff_density_rms 0.036
_refine_ls_abs_structure_details
;
 Flack x determined using 557 quotients [(I+)-(I-)]/[(I+)+(I-)]
 (Parsons and Flack (2004), Acta Cryst. A60, s61).
;
_refine_ls_abs_structure_Flack 0.07(19)
_refine_ls_extinction_coef 0.0076(9)
_refine_ls_extinction_expression Fc^*^=kFc[1+0.001xFc^2^\l^3^/sin(2\q)]^-1/4^
_refine_ls_extinction_method SHELXL
_refine_ls_goodness_of_fit_ref 1.057
_refine_ls_hydrogen_treatment geom
_refine_ls_matrix_type full
_refine_ls_number_parameters 178
_refine_ls_number_reflns 2691
_refine_ls_number_restraints 0
_refine_ls_restrained_S_all 1.057
_refine_ls_R_factor_all 0.0406
_refine_ls_R_factor_gt 0.0383
_refine_ls_shift/su_max 0.001
_refine_ls_shift/su_mean 0.000
_refine_ls_structure_factor_coef Fsqd
_refine_ls_weighting_details
;
calc w=1/[\s^2^(Fo^2^)+(0.0583P)^2^+0.0616P] where P=(Fo^2^+2Fc^2^)/3
;
_refine_ls_weighting_scheme calc
_refine_ls_wR_factor_gt 0.1011
_refine_ls_wR_factor_ref 0.1041
_reflns_number_gt 2556
_reflns_number_total 2691
_reflns_threshold_expression >2sigma(I)
_cod_data_source_file np6b00299_si_002.cif
_cod_data_source_block 5493
_cod_depositor_comments
;
The following automatic conversions were performed:

'_exptl_absorpt_correction_type' value 'Multi-scan' changed to
'multi-scan' according to
/usr/data/users/saulius/crontab/automatic-downloads/rss-feeds/ACS/lib/dictionaries/cif_core.dic
dictionary named 'cif_core.dic' version 2.4.2 from 2011-04-26.

Automatic conversion script
Id: cif_fix_values 4268 2015-11-12 08:31:59Z antanas 
;
_cod_database_code 1543676
_shelx_space_group_comment
;
The symmetry employed for this shelxl refinement is uniquely defined
by the following loop, which should always be used as a source of
symmetry information in preference to the above space-group names.
They are only intended as comments.
;

loop_
_space_group_symop_operation_xyz
'x, y, z'
'-x+1/2, -y, z+1/2'
'x+1/2, -y+1/2, -z'
'-x, y+1/2, -z+1/2'

loop_
_atom_site_label
_atom_site_type_symbol
_atom_site_fract_x
_atom_site_fract_y
_atom_site_fract_z
_atom_site_U_iso_or_equiv
_atom_site_adp_type
_atom_site_occupancy
_atom_site_symmetry_multiplicity
_atom_site_calc_flag
_atom_site_refinement_flags
C5 C -0.1299(2) -0.34992(14) -1.15734(8) 0.0393(3) Uani 1 1 d .
C12 C -0.4648(2) -0.32643(14) -1.07744(8) 0.0415(4) Uani 1 1 d .
C3 C -0.3239(2) -0.43069(14) -1.05567(7) 0.0387(3) Uani 1 1 d .
C10 C -0.2723(2) -0.25841(13) -1.18719(8) 0.0411(3) Uani 1 1 d .
C11 C -0.4597(2) -0.29461(15) -1.15745(8) 0.0428(3) Uani 1 1 d .
H11A H -0.5412 -0.2221 -1.1666 0.051 Uiso 1 1 calc R
H11B H -0.5045 -0.3698 -1.1840 0.051 Uiso 1 1 calc R
C4 C -0.1548(2) -0.42391(14) -1.09881(8) 0.0405(3) Uani 1 1 d .
H4 H -0.0586 -0.4755 -1.0837 0.049 Uiso 1 1 calc R
C2 C -0.4315(2) -0.55776(15) -1.06510(8) 0.0448(4) Uani 1 1 d .
H2 H -0.4422 -0.5752 -1.1170 0.054 Uiso 1 1 calc R
C1 C -0.6154(2) -0.51615(17) -1.03759(10) 0.0529(4) Uani 1 1 d .
H1A H -0.7091 -0.5715 -1.0577 0.063 Uiso 1 1 calc R
H1B H -0.6203 -0.5216 -0.9853 0.063 Uiso 1 1 calc R
C9 C -0.2704(3) -0.26927(19) -1.27041(9) 0.0544(4) Uani 1 1 d .
H9 H -0.3528 -0.2032 -1.2900 0.065 Uiso 1 1 calc R
C8 C -0.0829(3) -0.24255(16) -1.29985(9) 0.0524(4) Uani 1 1 d .
C6 C 0.0427(2) -0.35159(17) -1.19470(10) 0.0523(4) Uani 1 1 d .
H6 H 0.1402 -0.3919 -1.1722 0.063 Uiso 1 1 calc R
C7 C 0.0677(3) -0.29822(17) -1.25951(10) 0.0557(4) Uani 1 1 d .
H7 H 0.1829 -0.2964 -1.2794 0.067 Uiso 1 1 calc R
C15 C -0.2217(3) -0.11699(15) -1.16674(12) 0.0603(5) Uani 1 1 d .
H15A H -0.2143 -0.1095 -1.1151 0.090 Uiso 1 1 calc R
H15B H -0.3120 -0.0579 -1.1846 0.090 Uiso 1 1 calc R
H15C H -0.1071 -0.0952 -1.1877 0.090 Uiso 1 1 calc R
C13 C -0.3519(3) -0.67926(18) -1.02955(12) 0.0644(5) Uani 1 1 d .
H13A H -0.2324 -0.6940 -1.0478 0.097 Uiso 1 1 calc R
H13B H -0.4262 -0.7538 -1.0402 0.097 Uiso 1 1 calc R
H13C H -0.3468 -0.6665 -0.9782 0.097 Uiso 1 1 calc R
C14 C -0.3264(4) -0.4042(3) -1.29992(12) 0.0897(8) Uani 1 1 d .
H14A H -0.2640 -0.4717 -1.2739 0.135 Uiso 1 1 calc R
H14B H -0.2961 -0.4096 -1.3502 0.135 Uiso 1 1 calc R
H14C H -0.4541 -0.4154 -1.2941 0.135 Uiso 1 1 calc R
O2 O -0.28521(16) -0.41565(12) -0.98055(5) 0.0494(3) Uani 1 1 d .
H2A H -0.1879 -0.3785 -0.9757 0.074 Uiso 1 1 calc R
O1 O -0.63753(15) -0.38278(12) -1.06114(7) 0.0526(3) Uani 1 1 d .
O4 O -0.44573(17) -0.20971(11) -1.03805(6) 0.0508(3) Uani 1 1 d .
H4A H -0.3895 -0.2244 -1.0008 0.076 Uiso 1 1 calc R
O3 O -0.0601(2) -0.18411(16) -1.35630(7) 0.0756(4) Uani 1 1 d .

loop_
_atom_site_aniso_label
_atom_site_aniso_U_11
_atom_site_aniso_U_22
_atom_site_aniso_U_33
_atom_site_aniso_U_23
_atom_site_aniso_U_13
_atom_site_aniso_U_12
C5 0.0354(7) 0.0431(7) 0.0395(7) 0.0001(5) 0.0003(6) 0.0014(6)
C12 0.0353(8) 0.0453(7) 0.0440(8) -0.0041(6) 0.0013(6) 0.0008(6)
C3 0.0378(7) 0.0443(7) 0.0342(7) 0.0004(5) -0.0031(6) -0.0002(6)
C10 0.0391(8) 0.0430(7) 0.0411(7) 0.0041(6) -0.0026(6) 0.0024(6)
C11 0.0337(7) 0.0506(7) 0.0442(8) 0.0027(6) -0.0041(6) 0.0044(6)
C4 0.0356(7) 0.0448(7) 0.0412(7) 0.0038(6) -0.0024(6) 0.0061(6)
C2 0.0482(9) 0.0456(7) 0.0407(7) 0.0003(6) -0.0019(7) -0.0053(7)
C1 0.0450(9) 0.0582(9) 0.0553(9) 0.0013(7) 0.0013(7) -0.0111(7)
C9 0.0489(10) 0.0725(10) 0.0417(8) 0.0102(7) -0.0068(7) -0.0026(8)
C8 0.0598(11) 0.0544(8) 0.0431(8) 0.0040(7) 0.0029(7) -0.0057(8)
C6 0.0381(8) 0.0638(9) 0.0549(9) 0.0097(7) 0.0042(7) 0.0055(7)
C7 0.0475(9) 0.0645(9) 0.0551(10) 0.0069(8) 0.0140(8) -0.0010(8)
C15 0.0604(10) 0.0413(7) 0.0791(12) -0.0001(7) 0.0108(10) -0.0016(8)
C13 0.0691(12) 0.0507(9) 0.0734(12) 0.0134(8) 0.0047(10) -0.0014(9)
C14 0.0870(16) 0.132(2) 0.0495(11) -0.0264(12) 0.0082(11) -0.0520(15)
O2 0.0477(6) 0.0660(7) 0.0345(5) -0.0017(5) -0.0046(5) -0.0090(5)
O1 0.0343(5) 0.0612(6) 0.0623(7) 0.0035(5) 0.0071(5) -0.0007(5)
O4 0.0517(7) 0.0496(5) 0.0510(6) -0.0112(5) 0.0009(5) 0.0077(5)
O3 0.0843(10) 0.0908(10) 0.0516(7) 0.0251(7) 0.0082(7) -0.0093(9)

loop_
_atom_type_symbol
_atom_type_description
_atom_type_scat_dispersion_real
_atom_type_scat_dispersion_imag
_atom_type_scat_source
C C 0.0181 0.0091 'International Tables Vol C Tables 4.2.6.8 and 6.1.1.4'
H H 0.0000 0.0000 'International Tables Vol C Tables 4.2.6.8 and 6.1.1.4'
O O 0.0492 0.0322 'International Tables Vol C Tables 4.2.6.8 and 6.1.1.4'

loop_
_geom_angle_atom_site_label_1
_geom_angle_atom_site_label_2
_geom_angle_atom_site_label_3
_geom_angle
C4 C5 C6 120.10(14)
C4 C5 C10 123.31(14)
C6 C5 C10 116.57(13)
O4 C12 O1 108.67(12)
O4 C12 C11 108.88(12)
O1 C12 C11 108.26(12)
O4 C12 C3 112.35(13)
O1 C12 C3 105.85(12)
C11 C12 C3 112.65(12)
O2 C3 C4 110.40(12)
O2 C3 C2 107.84(11)
C4 C3 C2 114.65(12)
O2 C3 C12 108.42(12)
C4 C3 C12 113.44(12)
C2 C3 C12 101.55(12)
C5 C10 C15 108.54(14)
C5 C10 C11 110.55(12)
C15 C10 C11 110.93(14)
C5 C10 C9 108.27(13)
C15 C10 C9 108.09(13)
C11 C10 C9 110.37(13)
C12 C11 C10 115.05(12)
C12 C11 H11A 108.5
C10 C11 H11A 108.5
C12 C11 H11B 108.5
C10 C11 H11B 108.5
H11A C11 H11B 107.5
C5 C4 C3 125.40(13)
C5 C4 H4 117.3
C3 C4 H4 117.3
C1 C2 C13 115.56(15)
C1 C2 C3 101.16(13)
C13 C2 C3 115.93(15)
C1 C2 H2 107.9
C13 C2 H2 107.9
C3 C2 H2 107.9
O1 C1 C2 105.41(13)
O1 C1 H1A 110.7
C2 C1 H1A 110.7
O1 C1 H1B 110.7
C2 C1 H1B 110.7
H1A C1 H1B 108.8
C8 C9 C14 106.28(16)
C8 C9 C10 110.72(14)
C14 C9 C10 114.58(15)
C8 C9 H9 108.4
C14 C9 H9 108.4
C10 C9 H9 108.4
O3 C8 C7 121.68(18)
O3 C8 C9 121.62(17)
C7 C8 C9 116.58(14)
C7 C6 C5 123.12(16)
C7 C6 H6 118.4
C5 C6 H6 118.4
C6 C7 C8 120.96(17)
C6 C7 H7 119.5
C8 C7 H7 119.5
C10 C15 H15A 109.5
C10 C15 H15B 109.5
H15A C15 H15B 109.5
C10 C15 H15C 109.5
H15A C15 H15C 109.5
H15B C15 H15C 109.5
C2 C13 H13A 109.5
C2 C13 H13B 109.5
H13A C13 H13B 109.5
C2 C13 H13C 109.5
H13A C13 H13C 109.5
H13B C13 H13C 109.5
C9 C14 H14A 109.5
C9 C14 H14B 109.5
H14A C14 H14B 109.5
C9 C14 H14C 109.5
H14A C14 H14C 109.5
H14B C14 H14C 109.5
C3 O2 H2A 109.5
C12 O1 C1 109.91(12)
C12 O4 H4A 109.5

loop_
_geom_bond_atom_site_label_1
_geom_bond_atom_site_label_2
_geom_bond_distance
C5 C4 1.334(2)
C5 C6 1.455(2)
C5 C10 1.514(2)
C12 O4 1.4034(19)
C12 O1 1.436(2)
C12 C11 1.517(2)
C12 C3 1.545(2)
C3 O2 1.4286(19)
C3 C4 1.488(2)
C3 C2 1.532(2)
C10 C15 1.538(2)
C10 C11 1.539(2)
C10 C9 1.545(2)
C11 H11A 0.9700
C11 H11B 0.9700
C4 H4 0.9300
C2 C1 1.516(3)
C2 C13 1.522(2)
C2 H2 0.9800
C1 O1 1.438(2)
C1 H1A 0.9700
C1 H1B 0.9700
C9 C8 1.518(3)
C9 C14 1.538(3)
C9 H9 0.9800
C8 O3 1.215(2)
C8 C7 1.459(3)
C6 C7 1.331(3)
C6 H6 0.9300
C7 H7 0.9300
C15 H15A 0.9600
C15 H15B 0.9600
C15 H15C 0.9600
C13 H13A 0.9600
C13 H13B 0.9600
C13 H13C 0.9600
C14 H14A 0.9600
C14 H14B 0.9600
C14 H14C 0.9600
O2 H2A 0.8200
O4 H4A 0.8200
